data_1505673
loop_
_publ_author_name
'Deng, Xiaohu'
'Liang, Jimmy T.'
'Liu, Jing'
'McAllister, Heather'
'Schubert, Carsten'
'Mani, Neelakandha S.'

_publ_section_title
;
 A Practical Synthesis of Enantiopure
 7-Alkoxy-4-aryl-tetrahydroisoquinoline, a Dual Serotonin Reuptake
 Inhibitor/Histamine H3Antagonist
;
_journal_issue 6
_journal_name_full 'Organic Process Research &amp; Development'
_journal_page_first 1043
_journal_paper_doi 10.1021/op700183q
_journal_volume 11
_journal_year 2007
_chemical_compound_source Synthetic
_chemical_formula_sum 'C69 H71 N2 O11 S2'
_chemical_formula_weight 1168.40
_chemical_name_systematic
;
 (R)-7-Benzyloxy-2-methyl-4-(4-methylsulfanyl-phenyl)-
1,2,3,4-tetrahydro-isoquinoline
(S)-(S)-2,3-Bis-(4-methyl-benzoyloxy)-succinic acid
;
_space_group_IT_number 4
_symmetry_cell_setting monoclinic
_symmetry_Int_Tables_number 4
_symmetry_space_group_name_Hall 'P 2yb'
_symmetry_space_group_name_H-M 'P 1 21 1'
_atom_sites_solution_hydrogens geom
_atom_sites_solution_primary direct
_atom_sites_solution_secondary difmap
_audit_creation_method SHELXL-97
_cell_angle_alpha 90.00
_cell_angle_beta 108.13(3)
_cell_angle_gamma 90.00
_cell_formula_units_Z 2
_cell_length_a 17.360(4)
_cell_length_b 9.944(2)
_cell_length_c 18.696(4)
_cell_measurement_temperature 100(2)
_cell_volume 3067.2(13)
_computing_cell_refinement 'Proteum (Bruker AXS)'
_computing_data_collection 'Proteum (Bruker AXS)'
_computing_data_reduction 'Proteum (Bruker AXS)'
_computing_molecular_graphics 'XSHELL (Bruker AXS)'
_computing_publication_material 'PyMOL (DeLano Scientific)'
_computing_structure_refinement 'SHELXL-97 (Sheldrick, 1997)'
_computing_structure_solution 'SHELXS-97 (Sheldrick, 1990)'
_diffrn_ambient_temperature 100(2)
_diffrn_measured_fraction_theta_full 0.870
_diffrn_measured_fraction_theta_max 0.870
_diffrn_measurement_device_type 'Bruker D8'
_diffrn_measurement_method '\w and \f scans'
_diffrn_radiation_monochromator 'multilayer optics (Osmic Blue)'
_diffrn_radiation_probe x-ray
_diffrn_radiation_type CuK\a
_diffrn_radiation_wavelength 1.54178
_diffrn_reflns_av_R_equivalents 0.0383
_diffrn_reflns_av_sigmaI/netI 0.0254
_diffrn_reflns_limit_h_max 16
_diffrn_reflns_limit_h_min -16
_diffrn_reflns_limit_k_max 8
_diffrn_reflns_limit_k_min -8
_diffrn_reflns_limit_l_max 18
_diffrn_reflns_limit_l_min -18
_diffrn_reflns_number 19393
_diffrn_reflns_theta_full 48.92
_diffrn_reflns_theta_max 48.92
_diffrn_reflns_theta_min 2.49
_diffrn_source 'rotating anode'
_diffrn_source_type 'Bruker AXS MO6XCE'
_exptl_absorpt_coefficient_mu 1.296
_exptl_absorpt_correction_type empirical
_exptl_absorpt_process_details
;
empirical absorption correction as implemented in SADABS (Sheldrick)
;
_exptl_crystal_density_diffrn 1.265
_exptl_crystal_density_method 'not measured'
_exptl_crystal_F_000 1238
_exptl_crystal_recrystallization_method 'Crystallized as hemitartrate from EtOH/CH3CN'
_refine_diff_density_max 0.484
_refine_diff_density_min -0.448
_refine_diff_density_rms 0.128
_refine_ls_abs_structure_details 'Flack H D (1983), Acta Cryst. A39, 876-881'
_refine_ls_abs_structure_Flack 0.05(2)
_refine_ls_extinction_method none
_refine_ls_goodness_of_fit_ref 1.201
_refine_ls_hydrogen_treatment mixed
_refine_ls_matrix_type full
_refine_ls_number_parameters 766
_refine_ls_number_reflns 4839
_refine_ls_number_restraints 1
_refine_ls_restrained_S_all 1.201
_refine_ls_R_factor_all 0.0481
_refine_ls_R_factor_gt 0.0479
_refine_ls_shift/su_max 0.015
_refine_ls_shift/su_mean 0.000
_refine_ls_structure_factor_coef Fsqd
_refine_ls_weighting_details 'calc w=1/[\s^2^(Fo^2^)+(0.0900P)^2^+0.2299P] where P=(Fo^2^+2Fc^2^)/3'
_refine_ls_weighting_scheme calc
_refine_ls_wR_factor_gt 0.1167
_refine_ls_wR_factor_ref 0.1170
_reflns_number_gt 4774
_reflns_number_total 4839
_reflns_threshold_expression >2sigma(I)
_cod_data_source_file op700183q-file002.cif
_cod_data_source_block 4-th-isoquinoline
_cod_original_cell_volume 3067.1(11)
_cod_original_sg_symbol_H-M 'P 21'
_cod_database_code 1505673

loop_
_symmetry_equiv_pos_as_xyz
'x, y, z'
'-x, y+1/2, -z'

loop_
_atom_site_label
_atom_site_type_symbol
_atom_site_fract_x
_atom_site_fract_y
_atom_site_fract_z
_atom_site_U_iso_or_equiv
_atom_site_adp_type
_atom_site_occupancy
_atom_site_symmetry_multiplicity
_atom_site_calc_flag
_atom_site_refinement_flags
C1 C 1.0771(3) 0.4346(10) 0.8265(4) 0.114(3) Uani 1 1 d .
H1A H 1.0476 0.3712 0.7875 0.171 Uiso 1 1 calc R
H1B H 1.1317 0.4485 0.8232 0.171 Uiso 1 1 calc R
H1C H 1.0481 0.5207 0.8193 0.171 Uiso 1 1 calc R
C2 C 0.9869(2) 0.3018(6) 0.8999(2) 0.0462(13) Uani 1 1 d .
C3 C 0.9203(3) 0.3230(5) 0.8363(2) 0.0468(13) Uani 1 1 d .
H3 H 0.9264 0.3775 0.7966 0.056 Uiso 1 1 calc R
C4 C 0.8459(2) 0.2668(5) 0.8295(2) 0.0387(12) Uani 1 1 d .
H4 H 0.8014 0.2847 0.7859 0.046 Uiso 1 1 calc R
C5 C 0.8352(2) 0.1850(5) 0.8851(2) 0.0317(11) Uani 1 1 d .
C6 C 0.9023(3) 0.1620(5) 0.9481(3) 0.0436(12) Uani 1 1 d .
H6 H 0.8974 0.1041 0.9868 0.052 Uiso 1 1 calc R
C7 C 0.9752(3) 0.2219(6) 0.9548(3) 0.0507(14) Uani 1 1 d .
H7 H 1.0192 0.2073 0.9994 0.061 Uiso 1 1 calc R
C8 C 0.7528(2) 0.1217(5) 0.8735(2) 0.0310(11) Uani 1 1 d .
H8 H 0.7117 0.1939 0.8531 0.037 Uiso 1 1 calc R
C9 C 0.7371(2) 0.0676(5) 0.9433(2) 0.0293(11) Uani 1 1 d .
C10 C 0.7034(2) -0.0589(5) 0.9461(2) 0.0316(12) Uani 1 1 d .
C11 C 0.6789(3) -0.1479(5) 0.8766(2) 0.0423(12) Uani 1 1 d .
H11A H 0.7224 -0.2144 0.8800 0.051 Uiso 1 1 calc R
H11B H 0.6290 -0.1978 0.8748 0.051 Uiso 1 1 calc R
C13 C 0.7388(2) 0.0149(5) 0.8125(2) 0.0338(11) Uani 1 1 d .
H13A H 0.7332 0.0591 0.7637 0.041 Uiso 1 1 calc R
H13B H 0.7865 -0.0454 0.8242 0.041 Uiso 1 1 calc R
C14 C 0.7520(2) 0.1464(5) 1.0080(2) 0.0344(12) Uani 1 1 d .
H14 H 0.7737 0.2341 1.0080 0.041 Uiso 1 1 calc R
C15 C 0.7364(2) 0.1019(5) 1.0714(2) 0.0353(12) Uani 1 1 d .
H15 H 0.7467 0.1587 1.1142 0.042 Uiso 1 1 calc R
C16 C 0.7060(2) -0.0248(5) 1.0730(2) 0.0324(12) Uani 1 1 d .
C17 C 0.6893(2) -0.1059(5) 1.0104(2) 0.0321(11) Uani 1 1 d .
H17 H 0.6683 -0.1938 1.0114 0.039 Uiso 1 1 calc R
C18 C 0.6704(3) -0.1999(5) 1.1466(2) 0.0420(12) Uani 1 1 d .
H18A H 0.7115 -0.2629 1.1393 0.050 Uiso 1 1 calc R
H18B H 0.6178 -0.2189 1.1079 0.050 Uiso 1 1 calc R
C19 C 0.6629(3) -0.2162(5) 1.2239(2) 0.0394(12) Uani 1 1 d .
C20 C 0.7320(3) -0.2277(6) 1.2857(2) 0.0539(14) Uani 1 1 d .
H20 H 0.7840 -0.2273 1.2789 0.065 Uiso 1 1 calc R
C21 C 0.7253(3) -0.2398(5) 1.3571(2) 0.0519(14) Uani 1 1 d .
H21 H 0.7729 -0.2462 1.3992 0.062 Uiso 1 1 calc R
C22 C 0.6505(3) -0.2425(5) 1.3680(2) 0.0454(13) Uani 1 1 d .
H22 H 0.6462 -0.2511 1.4172 0.054 Uiso 1 1 calc R
C23 C 0.5826(3) -0.2328(5) 1.3069(2) 0.0420(12) Uani 1 1 d .
H23 H 0.5306 -0.2352 1.3137 0.050 Uiso 1 1 calc R
C24 C 0.5885(3) -0.2196(5) 1.2353(2) 0.0389(12) Uani 1 1 d .
H24 H 0.5406 -0.2127 1.1934 0.047 Uiso 1 1 calc R
C25 C 0.5353(3) 0.2205(7) 0.0694(3) 0.0696(17) Uani 1 1 d .
H25A H 0.5754 0.1483 0.0855 0.104 Uiso 1 1 calc R
H25B H 0.5274 0.2421 0.0165 0.104 Uiso 1 1 calc R
H25C H 0.4837 0.1911 0.0754 0.104 Uiso 1 1 calc R
C26 C 0.5901(2) 0.3094(6) 0.2190(3) 0.0406(13) Uani 1 1 d .
C27 C 0.5780(3) 0.1779(6) 0.2376(3) 0.0448(13) Uani 1 1 d .
H27 H 0.5596 0.1122 0.1992 0.054 Uiso 1 1 calc R
C28 C 0.5927(2) 0.1424(5) 0.3125(3) 0.0434(13) Uani 1 1 d .
H28 H 0.5851 0.0516 0.3247 0.052 Uiso 1 1 calc R
C29 C 0.6184(2) 0.2373(5) 0.3706(2) 0.0312(11) Uani 1 1 d .
C30 C 0.6311(2) 0.3660(6) 0.3511(3) 0.0337(11) Uani 1 1 d .
H30 H 0.6492 0.4320 0.3894 0.040 Uiso 1 1 calc R
C31 C 0.6182(2) 0.4028(5) 0.2766(3) 0.0424(13) Uani 1 1 d .
H31 H 0.6286 0.4926 0.2649 0.051 Uiso 1 1 calc R
C32 C 0.6328(2) 0.1957(5) 0.4514(2) 0.0341(12) Uani 1 1 d .
H32 H 0.6405 0.2803 0.4817 0.041 Uiso 1 1 calc R
C33 C 0.5601(2) 0.1251(5) 0.4617(2) 0.0351(11) Uani 1 1 d .
H33A H 0.5122 0.1850 0.4451 0.042 Uiso 1 1 calc R
H33B H 0.5483 0.0430 0.4302 0.042 Uiso 1 1 calc R
C34 C 0.6420(2) -0.0133(5) 0.5673(2) 0.0407(12) Uani 1 1 d .
H34A H 0.6208 -0.1028 0.5475 0.049 Uiso 1 1 calc R
H34B H 0.6605 -0.0183 0.6229 0.049 Uiso 1 1 calc R
C35 C 0.7136(2) 0.0211(5) 0.5405(2) 0.0343(12) Uani 1 1 d .
C36 C 0.7089(2) 0.1110(4) 0.4845(2) 0.0302(11) Uani 1 1 d .
C37 C 0.7773(2) 0.1295(5) 0.4599(2) 0.0353(12) Uani 1 1 d .
H37 H 0.7749 0.1922 0.4209 0.042 Uiso 1 1 calc R
C38 C 0.8460(3) 0.0586(5) 0.4914(2) 0.0354(12) Uani 1 1 d .
H38 H 0.8909 0.0703 0.4730 0.042 Uiso 1 1 calc R
C39 C 0.8523(2) -0.0302(5) 0.5496(2) 0.0352(12) Uani 1 1 d .
C40 C 0.7854(2) -0.0514(5) 0.5736(2) 0.0377(12) Uani 1 1 d .
H40 H 0.7880 -0.1149 0.6123 0.045 Uiso 1 1 calc R
C41 C 0.9368(2) -0.1792(6) 0.6432(2) 0.0450(13) Uani 1 1 d .
H41A H 0.9004 -0.2582 0.6293 0.054 Uiso 1 1 calc R
H41B H 0.9243 -0.1302 0.6843 0.054 Uiso 1 1 calc R
C42 C 1.0238(3) -0.2235(6) 0.6681(2) 0.0389(13) Uani 1 1 d .
C43 C 1.0447(3) -0.3550(6) 0.6673(3) 0.0518(14) Uani 1 1 d .
H43 H 1.0034 -0.4210 0.6514 0.062 Uiso 1 1 calc R
C44 C 1.1249(3) -0.3945(6) 0.6893(3) 0.0585(15) Uani 1 1 d .
H44 H 1.1385 -0.4869 0.6885 0.070 Uiso 1 1 calc R
C45 C 1.1856(3) -0.2982(9) 0.7125(3) 0.0630(19) Uani 1 1 d .
H45 H 1.2410 -0.3244 0.7282 0.076 Uiso 1 1 calc R
C46 C 1.1654(3) -0.1665(7) 0.7126(3) 0.0566(15) Uani 1 1 d .
H46 H 1.2066 -0.1001 0.7278 0.068 Uiso 1 1 calc R
C47 C 1.0856(3) -0.1295(6) 0.6910(2) 0.0519(13) Uani 1 1 d .
H47 H 1.0722 -0.0370 0.6916 0.062 Uiso 1 1 calc R
C48 C 0.5011(2) 0.0333(5) 0.5562(2) 0.0416(12) Uani 1 1 d .
H48A H 0.4788 -0.0400 0.5207 0.062 Uiso 1 1 calc R
H48B H 0.4606 0.1049 0.5491 0.062 Uiso 1 1 calc R
H48C H 0.5151 -0.0009 0.6078 0.062 Uiso 1 1 calc R
C49 C 1.0431(3) 0.2411(6) 0.5726(3) 0.0514(13) Uani 1 1 d .
H49A H 1.0435 0.2300 0.5206 0.077 Uiso 1 1 calc R
H49B H 1.0453 0.1525 0.5961 0.077 Uiso 1 1 calc R
H49C H 1.0902 0.2943 0.6009 0.077 Uiso 1 1 calc R
C50 C 0.9659(2) 0.3130(5) 0.5727(2) 0.0428(13) Uani 1 1 d .
C51 C 0.9320(3) 0.2874(5) 0.6305(2) 0.0442(12) Uani 1 1 d .
H51 H 0.9572 0.2242 0.6688 0.053 Uiso 1 1 calc R
C52 C 0.8628(2) 0.3529(5) 0.6325(2) 0.0358(11) Uani 1 1 d .
H52 H 0.8401 0.3336 0.6715 0.043 Uiso 1 1 calc R
C53 C 0.8261(2) 0.4469(5) 0.5776(2) 0.0320(11) Uani 1 1 d .
C54 C 0.8581(3) 0.4689(5) 0.5190(2) 0.0380(12) Uani 1 1 d .
H54 H 0.8315 0.5290 0.4795 0.046 Uiso 1 1 calc R
C55 C 0.9281(3) 0.4046(5) 0.5175(3) 0.0417(13) Uani 1 1 d .
H55 H 0.9503 0.4236 0.4781 0.050 Uiso 1 1 calc R
C56 C 0.7535(3) 0.5217(5) 0.5786(2) 0.0342(11) Uani 1 1 d .
C57 C 0.6646(2) 0.5715(4) 0.6500(2) 0.0286(11) Uani 1 1 d .
H57 H 0.6251 0.5859 0.5987 0.034 Uiso 1 1 calc R
C58 C 0.6868(3) 0.7064(5) 0.6882(2) 0.0330(11) Uani 1 1 d .
C59 C 0.6266(2) 0.4809(5) 0.6938(2) 0.0282(11) Uani 1 1 d .
H59 H 0.5724 0.5185 0.6915 0.034 Uiso 1 1 calc R
C60 C 0.6147(3) 0.3399(6) 0.6610(3) 0.0387(13) Uani 1 1 d .
C61 C 0.6433(3) 0.4729(5) 0.8250(2) 0.0334(11) Uani 1 1 d .
C62 C 0.6999(3) 0.4891(4) 0.9012(2) 0.0349(11) Uani 1 1 d .
C63 C 0.7820(3) 0.5097(5) 0.9140(2) 0.0420(12) Uani 1 1 d .
H63 H 0.8028 0.5167 0.8727 0.050 Uiso 1 1 calc R
C64 C 0.8342(3) 0.5200(6) 0.9874(3) 0.0587(15) Uani 1 1 d .
H64 H 0.8906 0.5310 0.9955 0.070 Uiso 1 1 calc R
C65 C 0.8064(4) 0.5147(5) 1.0482(3) 0.0571(14) Uani 1 1 d .
C66 C 0.7238(4) 0.4962(5) 1.0351(3) 0.0606(16) Uani 1 1 d .
H66 H 0.7031 0.4929 1.0765 0.073 Uiso 1 1 calc R
C67 C 0.6712(3) 0.4824(5) 0.9628(2) 0.0425(12) Uani 1 1 d .
H67 H 0.6151 0.4682 0.9551 0.051 Uiso 1 1 calc R
C68 C 0.8638(4) 0.5207(8) 1.1282(3) 0.094(2) Uani 1 1 d .
H68A H 0.8414 0.5808 1.1582 0.142 Uiso 1 1 calc R
H68B H 0.9166 0.5548 1.1277 0.142 Uiso 1 1 calc R
H68C H 0.8704 0.4304 1.1503 0.142 Uiso 1 1 calc R
C70 C 0.9163(8) 0.7220(13) 0.8386(5) 0.195(6) Uani 1 1 d .
H70A H 0.9125 0.6707 0.8822 0.292 Uiso 1 1 calc R
H70B H 0.8762 0.7947 0.8275 0.292 Uiso 1 1 calc R
H70C H 0.9708 0.7603 0.8499 0.292 Uiso 1 1 calc R
N1 N 0.66411(19) -0.0675(4) 0.80549(18) 0.0382(10) Uani 1 1 d .
N2 N 0.57541(19) 0.0880(4) 0.54232(18) 0.0354(9) Uani 1 1 d .
O1 O 0.69451(16) -0.0628(3) 1.14030(15) 0.0406(8) Uani 1 1 d .
O2 O 0.92553(16) -0.0930(3) 0.57937(15) 0.0433(9) Uani 1 1 d .
O3 O 0.71458(18) 0.5972(4) 0.52925(18) 0.0463(9) Uani 1 1 d .
O4 O 0.73521(15) 0.5020(3) 0.64247(14) 0.0342(7) Uani 1 1 d .
O5 O 0.75672(18) 0.7475(3) 0.70988(15) 0.0456(8) Uani 1 1 d .
O6 O 0.62406(18) 0.7676(3) 0.69376(15) 0.0411(8) Uani 1 1 d .
H6A H 0.6366 0.8123 0.7339 0.062 Uiso 1 1 calc R
O7 O 0.57027(18) 0.3349(3) 0.59330(16) 0.0457(8) Uani 1 1 d .
O8 O 0.64869(18) 0.2416(4) 0.69861(19) 0.0492(8) Uani 1 1 d .
O9 O 0.67857(15) 0.4835(3) 0.77120(14) 0.0331(7) Uani 1 1 d .
O10 O 0.57134(19) 0.4522(4) 0.81121(16) 0.0524(9) Uani 1 1 d .
O70 O 0.9013(4) 0.6379(9) 0.7771(5) 0.184(3) Uani 1 1 d .
H70 H 0.8530 0.6473 0.7498 0.276 Uiso 1 1 calc R
C12 C 0.5894(2) 0.0148(5) 0.7898(2) 0.0407(12) Uani 1 1 d .
H12A H 0.5418 -0.0440 0.7742 0.061 Uiso 1 1 calc R
H12B H 0.5873 0.0789 0.7493 0.061 Uiso 1 1 calc R
H12C H 0.5899 0.0640 0.8353 0.061 Uiso 1 1 calc R
S1 S 1.08362(7) 0.37071(16) 0.91373(7) 0.0613(4) Uani 1 1 d .
S2 S 0.57058(7) 0.36610(16) 0.12581(7) 0.0621(4) Uani 1 1 d .

loop_
_atom_site_aniso_label
_atom_site_aniso_U_11
_atom_site_aniso_U_22
_atom_site_aniso_U_33
_atom_site_aniso_U_23
_atom_site_aniso_U_13
_atom_site_aniso_U_12
C1 0.061(4) 0.158(8) 0.106(5) 0.028(5) 0.002(3) -0.054(5)
C2 0.037(3) 0.059(4) 0.041(3) -0.016(3) 0.010(2) -0.012(3)
C3 0.050(3) 0.048(4) 0.050(3) -0.007(3) 0.028(2) -0.013(3)
C4 0.040(3) 0.042(3) 0.035(2) -0.004(3) 0.0123(19) -0.011(3)
C5 0.030(2) 0.027(3) 0.038(3) -0.002(2) 0.009(2) -0.003(2)
C6 0.036(3) 0.039(3) 0.053(3) 0.006(3) 0.009(2) 0.003(3)
C7 0.033(3) 0.067(4) 0.048(3) 0.000(3) 0.006(2) -0.003(3)
C8 0.031(2) 0.026(3) 0.036(3) 0.008(2) 0.0094(18) 0.002(2)
C9 0.036(2) 0.014(3) 0.037(3) 0.002(2) 0.0100(19) 0.004(2)
C10 0.037(2) 0.022(3) 0.034(3) -0.009(2) 0.008(2) 0.001(2)
C11 0.051(3) 0.030(3) 0.049(3) 0.012(3) 0.020(2) 0.000(2)
C13 0.036(2) 0.032(3) 0.035(2) 0.000(2) 0.0144(18) 0.000(2)
C14 0.038(2) 0.024(3) 0.040(3) 0.008(3) 0.010(2) 0.003(2)
C15 0.041(2) 0.026(4) 0.039(3) 0.001(2) 0.012(2) -0.003(2)
C16 0.035(2) 0.033(4) 0.030(3) 0.001(3) 0.0117(19) -0.002(2)
C17 0.038(2) 0.025(3) 0.033(3) 0.007(3) 0.0105(19) 0.002(2)
C18 0.053(3) 0.025(3) 0.047(3) 0.002(2) 0.013(2) -0.009(3)
C19 0.051(3) 0.030(3) 0.036(3) 0.004(2) 0.012(2) -0.011(2)
C20 0.043(3) 0.069(4) 0.047(3) 0.018(3) 0.011(2) -0.014(3)
C21 0.046(3) 0.052(4) 0.048(3) 0.015(3) 0.002(2) -0.012(3)
C22 0.053(3) 0.046(4) 0.039(3) 0.010(3) 0.017(2) -0.004(3)
C23 0.051(3) 0.033(3) 0.045(3) -0.002(3) 0.019(2) 0.001(3)
C24 0.045(3) 0.024(3) 0.043(3) 0.001(2) 0.008(2) 0.006(2)
C25 0.062(3) 0.095(5) 0.051(3) 0.000(3) 0.016(2) 0.016(3)
C26 0.031(2) 0.041(4) 0.053(3) 0.010(3) 0.018(2) 0.007(3)
C27 0.037(3) 0.053(5) 0.047(3) -0.004(3) 0.016(2) -0.001(3)
C28 0.034(2) 0.033(3) 0.068(4) 0.002(3) 0.021(2) -0.002(2)
C29 0.026(2) 0.023(4) 0.043(3) -0.005(3) 0.0104(19) 0.000(2)
C30 0.031(2) 0.027(4) 0.046(3) 0.001(3) 0.0160(19) 0.002(2)
C31 0.034(2) 0.031(3) 0.066(4) 0.004(3) 0.019(2) 0.004(2)
C32 0.032(2) 0.023(3) 0.051(3) -0.009(2) 0.018(2) -0.006(2)
C33 0.035(2) 0.029(3) 0.045(3) 0.000(2) 0.017(2) 0.000(2)
C34 0.035(2) 0.054(4) 0.035(2) 0.007(3) 0.0136(19) -0.007(3)
C35 0.031(3) 0.041(3) 0.030(2) -0.001(3) 0.009(2) -0.004(3)
C36 0.031(3) 0.023(3) 0.035(3) -0.001(3) 0.0068(19) -0.004(2)
C37 0.030(3) 0.034(3) 0.044(3) 0.003(2) 0.015(2) 0.001(3)
C38 0.036(3) 0.038(3) 0.038(3) 0.005(3) 0.018(2) 0.000(3)
C39 0.024(3) 0.037(3) 0.042(3) -0.005(3) 0.006(2) -0.002(2)
C40 0.041(3) 0.043(3) 0.030(2) 0.008(2) 0.013(2) -0.001(3)
C41 0.039(3) 0.054(4) 0.041(3) 0.008(3) 0.0106(19) 0.002(3)
C42 0.039(3) 0.049(4) 0.029(2) 0.004(3) 0.011(2) -0.001(3)
C43 0.054(4) 0.050(5) 0.054(3) 0.001(3) 0.020(2) 0.006(3)
C44 0.058(4) 0.059(4) 0.062(3) 0.003(3) 0.023(3) 0.022(4)
C45 0.039(3) 0.114(7) 0.036(3) 0.004(3) 0.012(2) 0.016(4)
C46 0.035(3) 0.076(5) 0.055(3) -0.012(3) 0.008(2) 0.004(3)
C47 0.041(3) 0.061(4) 0.050(3) -0.009(3) 0.008(2) -0.008(3)
C48 0.037(2) 0.042(3) 0.053(3) -0.011(3) 0.025(2) -0.009(2)
C49 0.047(3) 0.043(4) 0.066(3) -0.004(3) 0.021(2) 0.001(3)
C50 0.030(2) 0.053(4) 0.049(3) -0.006(3) 0.017(2) -0.004(3)
C51 0.048(3) 0.040(3) 0.043(3) 0.005(3) 0.013(2) 0.002(3)
C52 0.037(2) 0.037(3) 0.035(3) 0.004(3) 0.013(2) 0.002(3)
C53 0.029(2) 0.032(3) 0.036(2) -0.003(3) 0.013(2) -0.007(2)
C54 0.041(3) 0.031(3) 0.039(3) 0.007(2) 0.009(2) -0.003(3)
C55 0.037(3) 0.047(4) 0.044(3) 0.004(3) 0.015(2) -0.002(3)
C56 0.041(3) 0.036(3) 0.025(3) -0.005(3) 0.010(2) -0.009(3)
C57 0.034(2) 0.020(3) 0.032(2) 0.000(2) 0.0105(19) 0.002(2)
C58 0.048(3) 0.023(3) 0.031(2) 0.007(2) 0.016(2) -0.003(3)
C59 0.030(2) 0.026(3) 0.026(2) -0.009(2) 0.0067(19) 0.000(2)
C60 0.038(3) 0.039(4) 0.046(3) 0.007(3) 0.024(2) -0.003(3)
C61 0.031(3) 0.030(3) 0.044(3) 0.002(2) 0.017(2) 0.004(2)
C62 0.054(3) 0.015(3) 0.037(3) 0.002(2) 0.015(2) 0.001(2)
C63 0.050(3) 0.034(3) 0.041(3) 0.004(2) 0.012(2) -0.014(3)
C64 0.065(3) 0.051(4) 0.051(3) 0.013(3) 0.004(3) -0.022(3)
C65 0.088(4) 0.032(3) 0.042(3) -0.002(3) 0.007(3) -0.021(3)
C66 0.120(5) 0.035(4) 0.034(3) 0.005(3) 0.035(3) 0.007(4)
C67 0.063(3) 0.023(3) 0.049(3) 0.003(3) 0.027(2) 0.003(2)
C68 0.123(5) 0.092(6) 0.047(3) 0.004(3) -0.005(3) -0.033(4)
C70 0.292(16) 0.150(10) 0.080(6) -0.014(7) -0.032(7) -0.044(10)
N1 0.040(2) 0.036(2) 0.040(2) 0.006(2) 0.0161(16) -0.004(2)
N2 0.029(2) 0.034(3) 0.048(2) -0.003(2) 0.0201(16) -0.007(2)
O1 0.0498(17) 0.033(2) 0.0402(18) 0.0013(16) 0.0162(14) -0.0026(16)
O2 0.0372(18) 0.054(2) 0.0408(17) 0.0156(17) 0.0154(13) 0.0064(16)
O3 0.0456(18) 0.056(2) 0.041(2) 0.0141(19) 0.0193(15) 0.0093(18)
O4 0.0348(16) 0.0334(19) 0.0359(16) 0.0033(15) 0.0131(12) 0.0014(15)
O5 0.045(2) 0.043(2) 0.0479(18) -0.0079(17) 0.0126(14) -0.0207(18)
O6 0.055(2) 0.030(2) 0.0382(17) -0.0112(15) 0.0138(14) -0.0060(18)
O7 0.070(2) 0.030(2) 0.0336(18) -0.0024(17) 0.0114(15) -0.0085(17)
O8 0.0504(19) 0.028(2) 0.069(2) 0.005(2) 0.0181(16) 0.0043(18)
O9 0.0363(15) 0.034(2) 0.0316(16) 0.0027(15) 0.0138(13) 0.0001(14)
O10 0.047(2) 0.068(2) 0.0468(18) 0.0097(17) 0.0217(14) 0.0025(18)
O70 0.119(5) 0.178(7) 0.255(9) 0.083(8) 0.057(5) 0.009(5)
C12 0.029(2) 0.045(3) 0.045(2) 0.009(2) 0.0062(18) -0.002(3)
S1 0.0419(7) 0.0742(11) 0.0689(8) -0.0209(8) 0.0188(6) -0.0221(7)
S2 0.0665(8) 0.0688(10) 0.0559(8) 0.0118(8) 0.0259(6) 0.0124(8)

loop_
_atom_type_symbol
_atom_type_description
_atom_type_scat_dispersion_real
_atom_type_scat_dispersion_imag
_atom_type_scat_source
C C 0.0181 0.0091 'International Tables Vol C Tables 4.2.6.8 and 6.1.1.4'
H H 0.0000 0.0000 'International Tables Vol C Tables 4.2.6.8 and 6.1.1.4'
N N 0.0311 0.0180 'International Tables Vol C Tables 4.2.6.8 and 6.1.1.4'
O O 0.0492 0.0322 'International Tables Vol C Tables 4.2.6.8 and 6.1.1.4'
S S 0.3331 0.5567 'International Tables Vol C Tables 4.2.6.8 and 6.1.1.4'

loop_
_geom_angle_atom_site_label_1
_geom_angle_atom_site_label_2
_geom_angle_atom_site_label_3
_geom_angle
C7 C2 C3 116.9(4)
C7 C2 S1 118.4(3)
C3 C2 S1 124.7(4)
C4 C3 C2 121.5(4)
C3 C4 C5 120.9(4)
C4 C5 C6 117.4(4)
C4 C5 C8 118.7(3)
C6 C5 C8 123.8(4)
C7 C6 C5 120.9(4)
C2 C7 C6 122.3(4)
C9 C8 C5 116.1(3)
C9 C8 C13 111.6(4)
C5 C8 C13 108.7(3)
C10 C9 C14 116.2(4)
C10 C9 C8 122.9(4)
C14 C9 C8 120.9(4)
C17 C10 C9 121.8(4)
C17 C10 C11 118.0(4)
C9 C10 C11 120.2(4)
N1 C11 C10 111.8(4)
N1 C13 C8 112.2(3)
C15 C14 C9 122.4(4)
C14 C15 C16 119.8(4)
C15 C16 C17 120.1(4)
C15 C16 O1 115.8(4)
C17 C16 O1 124.1(4)
C16 C17 C10 119.7(4)
O1 C18 C19 107.2(4)
C24 C19 C20 118.7(4)
C24 C19 C18 121.3(4)
C20 C19 C18 119.9(4)
C21 C20 C19 120.0(4)
C22 C21 C20 120.8(4)
C23 C22 C21 119.0(4)
C22 C23 C24 120.8(4)
C19 C24 C23 120.7(4)
C27 C26 C31 118.7(4)
C27 C26 S2 123.6(4)
C31 C26 S2 117.8(4)
C26 C27 C28 119.9(5)
C27 C28 C29 121.6(5)
C30 C29 C28 117.5(4)
C30 C29 C32 122.3(4)
C28 C29 C32 120.2(4)
C29 C30 C31 121.7(4)
C30 C31 C26 120.6(5)
C33 C32 C29 111.8(3)
C33 C32 C36 110.2(4)
C29 C32 C36 114.3(3)
N2 C33 C32 110.5(3)
N2 C34 C35 112.3(4)
C36 C35 C40 120.6(4)
C36 C35 C34 122.9(4)
C40 C35 C34 116.4(4)
C35 C36 C37 118.8(4)
C35 C36 C32 120.8(3)
C37 C36 C32 120.3(4)
C38 C37 C36 120.5(4)
C37 C38 C39 121.3(4)
O2 C39 C38 116.7(4)
O2 C39 C40 124.4(4)
C38 C39 C40 119.0(4)
C39 C40 C35 119.8(4)
O2 C41 C42 107.3(3)
C43 C42 C47 117.9(5)
C43 C42 C41 121.7(5)
C47 C42 C41 120.4(5)
C42 C43 C44 121.3(5)
C43 C44 C45 119.5(5)
C46 C45 C44 119.6(5)
C45 C46 C47 119.9(5)
C46 C47 C42 121.7(6)
C55 C50 C51 118.6(4)
C55 C50 C49 121.6(4)
C51 C50 C49 119.7(5)
C52 C51 C50 120.8(4)
C51 C52 C53 120.1(4)
C52 C53 C54 119.0(4)
C52 C53 C56 121.9(4)
C54 C53 C56 119.1(4)
C55 C54 C53 120.8(4)
C50 C55 C54 120.5(4)
O3 C56 O4 122.4(4)
O3 C56 C53 125.2(4)
O4 C56 C53 112.3(4)
O4 C57 C59 107.2(3)
O4 C57 C58 111.7(3)
C59 C57 C58 111.4(3)
O5 C58 O6 126.5(4)
O5 C58 C57 122.3(4)
O6 C58 C57 111.2(4)
O9 C59 C57 107.0(3)
O9 C59 C60 112.6(4)
C57 C59 C60 111.1(3)
O8 C60 O7 124.9(5)
O8 C60 C59 121.2(4)
O7 C60 C59 113.9(5)
O10 C61 O9 122.6(4)
O10 C61 C62 124.0(4)
O9 C61 C62 113.4(4)
C63 C62 C67 118.6(4)
C63 C62 C61 121.7(4)
C67 C62 C61 119.7(4)
C62 C63 C64 119.9(4)
C65 C64 C63 121.9(5)
C64 C65 C66 118.0(4)
C64 C65 C68 121.7(6)
C66 C65 C68 120.2(5)
C67 C66 C65 121.1(4)
C66 C67 C62 120.5(5)
C12 N1 C11 111.5(3)
C12 N1 C13 113.1(4)
C11 N1 C13 107.9(3)
C33 N2 C34 111.0(3)
C33 N2 C48 111.9(3)
C34 N2 C48 109.1(3)
C16 O1 C18 117.3(3)
C39 O2 C41 118.7(3)
C56 O4 C57 117.2(3)
C61 O9 C59 117.5(3)
C1 S1 C2 103.1(3)
C26 S2 C25 104.5(3)

loop_
_geom_bond_atom_site_label_1
_geom_bond_atom_site_label_2
_geom_bond_distance
C1 S1 1.720(7)
C2 C7 1.364(7)
C2 C3 1.392(6)
C2 S1 1.756(4)
C3 C4 1.376(6)
C4 C5 1.377(6)
C5 C6 1.393(6)
C5 C8 1.515(6)
C6 C7 1.369(6)
C8 C9 1.513(6)
C8 C13 1.523(6)
C9 C10 1.395(6)
C9 C14 1.396(6)
C10 C17 1.380(6)
C10 C11 1.518(6)
C11 N1 1.503(6)
C13 N1 1.504(5)
C14 C15 1.370(6)
C15 C16 1.370(6)
C16 C17 1.376(6)
C16 O1 1.387(5)
C18 O1 1.442(6)
C18 C19 1.500(6)
C19 C24 1.373(6)
C19 C20 1.387(6)
C20 C21 1.382(6)
C21 C22 1.375(6)
C22 C23 1.366(6)
C23 C24 1.380(6)
C25 S2 1.783(6)
C26 C27 1.386(7)
C26 C31 1.390(7)
C26 S2 1.761(5)
C27 C28 1.388(6)
C28 C29 1.403(6)
C29 C30 1.368(7)
C29 C32 1.510(6)
C30 C31 1.388(6)
C32 C33 1.509(6)
C32 C36 1.526(6)
C33 N2 1.493(5)
C34 N2 1.494(6)
C34 C35 1.516(6)
C35 C36 1.360(6)
C35 C40 1.405(6)
C36 C37 1.412(6)
C37 C38 1.353(6)
C38 C39 1.380(6)
C39 O2 1.369(5)
C39 C40 1.386(6)
C41 O2 1.432(5)
C41 C42 1.502(6)
C42 C43 1.358(7)
C42 C47 1.386(7)
C43 C44 1.380(7)
C44 C45 1.390(8)
C45 C46 1.355(9)
C46 C47 1.367(7)
C48 N2 1.496(5)
C49 C50 1.519(6)
C50 C55 1.380(6)
C50 C51 1.406(6)
C51 C52 1.378(6)
C52 C53 1.389(6)
C53 C54 1.391(6)
C53 C56 1.470(6)
C54 C55 1.381(6)
C56 O3 1.218(5)
C56 O4 1.341(5)
C57 O4 1.451(5)
C57 C59 1.501(6)
C57 C58 1.512(6)
C58 O5 1.224(5)
C58 O6 1.281(5)
C59 O9 1.448(4)
C59 C60 1.519(7)
C60 O8 1.241(6)
C60 O7 1.262(5)
C61 O10 1.212(5)
C61 O9 1.334(5)
C61 C62 1.467(6)
C62 C63 1.386(6)
C62 C67 1.390(6)
C63 C64 1.393(6)
C64 C65 1.366(7)
C65 C66 1.390(7)
C65 C68 1.518(7)
C66 C67 1.383(7)
C70 O70 1.379(12)
N1 C12 1.483(6)

loop_
_cod_related_entry_id
_cod_related_entry_code
_cod_related_entry_database
1 30651667 ChemSpider
